data_7231314
loop_
_publ_author_name
'Sebest, Filip'
'Casarrubios, Luis'
'Rzepa, Henry S.'
'White, Andrew J. P.'
'D\'iez-Gonz\'alez, Silvia'

_publ_section_title
;
 Thermal azide--alkene cycloaddition reactions: straightforward multi-gram
 access to \D2-1,2,3-triazolines in deep eutectic solvents
;
_journal_issue 17
_journal_name_full 'Green Chemistry'
_journal_page_first 4023
_journal_paper_doi 10.1039/C8GC01797B
_journal_volume 20
_journal_year 2018
_chemical_formula_moiety 'C18 H23 N3 O2'
_chemical_formula_sum 'C18 H23 N3 O2'
_chemical_formula_weight 313.39
_space_group_crystal_system monoclinic
_space_group_IT_number 14
_space_group_name_Hall '-P 2ybc'
_space_group_name_H-M_alt 'P 1 21/c 1'
_symmetry_space_group_name_Hall '-P 2ybc'
_symmetry_space_group_name_H-M 'P 1 21/c 1'
_atom_sites_solution_hydrogens geom
_audit_creation_method SHELXL-2017/1
_audit_update_record
;
2018-05-14 deposited with the CCDC.
2018-06-29 downloaded from the CCDC.
;
_cell_angle_alpha 90
_cell_angle_beta 92.584(4)
_cell_angle_gamma 90
_cell_formula_units_Z 4
_cell_length_a 12.8362(5)
_cell_length_b 11.1053(4)
_cell_length_c 11.7668(4)
_cell_measurement_reflns_used 1827
_cell_measurement_temperature 173(2)
_cell_measurement_theta_max 28.1090
_cell_measurement_theta_min 2.6650
_cell_volume 1675.65(11)
_computing_cell_refinement 'CrysAlisPro, Rigaku OD'
_computing_data_collection 'CrysAlisPro, Rigaku OD'
_computing_data_reduction 'CrysAlisPro, Rigaku OD'
_computing_molecular_graphics 'Bruker SHELXTL'
_computing_publication_material 'CIFTAB-2014 (Sheldrick, 2017)'
_computing_structure_refinement 'SHELXL-2017/1 (Sheldrick, 2017)'
_computing_structure_solution 'SHELXS-2014 (Sheldrick, 2017)'
_diffrn_ambient_temperature 173(2)
_diffrn_detector_area_resol_mean 16.0382
_diffrn_measured_fraction_theta_full 0.984
_diffrn_measured_fraction_theta_max 0.800
_diffrn_measurement_device_type 'Agilent Xcalibur 3 E'
_diffrn_measurement_method 'omega scans'
_diffrn_radiation_type MoK\a
_diffrn_radiation_wavelength 0.71073
_diffrn_reflns_av_R_equivalents 0.0165
_diffrn_reflns_av_unetI/netI 0.0342
_diffrn_reflns_Laue_measured_fraction_full 0.984
_diffrn_reflns_Laue_measured_fraction_max 0.800
_diffrn_reflns_limit_h_max 16
_diffrn_reflns_limit_h_min -17
_diffrn_reflns_limit_k_max 13
_diffrn_reflns_limit_k_min -9
_diffrn_reflns_limit_l_max 9
_diffrn_reflns_limit_l_min -15
_diffrn_reflns_number 5811
_diffrn_reflns_point_group_measured_fraction_full 0.984
_diffrn_reflns_point_group_measured_fraction_max 0.800
_diffrn_reflns_theta_full 25.242
_diffrn_reflns_theta_max 28.328
_diffrn_reflns_theta_min 2.523
_diffrn_source 'Enhance (Mo) X-ray Source'
_exptl_absorpt_coefficient_mu 0.082
_exptl_absorpt_correction_T_max 0.986
_exptl_absorpt_correction_T_min 0.961
_exptl_absorpt_correction_type analytical
_exptl_absorpt_process_details
; 
CrysAlisPro 1.171.38.43 (Rigaku Oxford Diffraction, 2015) 
Analytical numeric absorption correction using a multifaceted crystal 
model based on expressions derived by R.C. Clark & J.S. Reid. 
(Clark, R. C. & Reid, J. S. (1995). Acta Cryst. A51, 887-897) 
Empirical absorption correction using spherical harmonics, 
implemented in SCALE3 ABSPACK scaling algorithm. 
;
_exptl_crystal_colour Colourless
_exptl_crystal_density_diffrn 1.242
_exptl_crystal_description 'blocky needles'
_exptl_crystal_F_000 672
_exptl_crystal_size_max 0.688
_exptl_crystal_size_mid 0.633
_exptl_crystal_size_min 0.197
_refine_diff_density_max 0.194
_refine_diff_density_min -0.150
_refine_diff_density_rms 0.035
_refine_ls_extinction_coef 0.0151(10)
_refine_ls_extinction_expression Fc^*^=kFc[1+0.001xFc^2^\l^3^/sin(2\q)]^-1/4^
_refine_ls_extinction_method 'SHELXL-2017/1 (Sheldrick 2017)'
_refine_ls_goodness_of_fit_ref 1.014
_refine_ls_hydrogen_treatment constr
_refine_ls_matrix_type full
_refine_ls_number_parameters 210
_refine_ls_number_reflns 3343
_refine_ls_number_restraints 0
_refine_ls_restrained_S_all 1.014
_refine_ls_R_factor_all 0.0659
_refine_ls_R_factor_gt 0.0431
_refine_ls_shift/su_max 0.000
_refine_ls_shift/su_mean 0.000
_refine_ls_structure_factor_coef Fsqd
_refine_ls_weighting_details 'w=1/[\s^2^(Fo^2^)+(0.0340P)^2^+0.4950P] where P=(Fo^2^+2Fc^2^)/3'
_refine_ls_weighting_scheme calc
_refine_ls_wR_factor_gt 0.0875
_refine_ls_wR_factor_ref 0.0989
_reflns_Friedel_coverage 0.000
_reflns_number_gt 2478
_reflns_number_total 3343
_reflns_threshold_expression 'I > 2\s(I)'
_cod_data_source_file c8gc01797b2.cif
_cod_data_source_block 5du
_cod_depositor_comments 'Adding full bibliography for 7231311--7231316.cif.'
_cod_original_cell_volume 1675.64(11)
_cod_database_code 7231314
_shelx_shelxl_version_number 2017/1
_shelx_space_group_comment
; 
The symmetry employed for this shelxl refinement is uniquely defined 
by the following loop, which should always be used as a source of 
symmetry information in preference to the above space-group names. 
They are only intended as comments. 
;

loop_
_space_group_symop_operation_xyz
'x, y, z'
'-x, y+1/2, -z+1/2'
'-x, -y, -z'
'x, -y-1/2, z-1/2'

loop_
_atom_site_label
_atom_site_type_symbol
_atom_site_fract_x
_atom_site_fract_y
_atom_site_fract_z
_atom_site_U_iso_or_equiv
_atom_site_adp_type
_atom_site_occupancy
_atom_site_site_symmetry_order
_atom_site_calc_flag
_atom_site_refinement_flags_posn
_atom_site_refinement_flags_adp
N1 N 0.44096(9) 0.39785(11) 0.66882(11) 0.0291(3) Uani 1 1 d . .
N2 N 0.45207(11) 0.51346(12) 0.70373(12) 0.0380(4) Uani 1 1 d . .
N3 N 0.50749(11) 0.51079(12) 0.80072(12) 0.0376(4) Uani 1 1 d . .
C4 C 0.53133(11) 0.39407(14) 0.82833(13) 0.0295(4) Uani 1 1 d . .
C5 C 0.48948(12) 0.32222(14) 0.74463(14) 0.0312(4) Uani 1 1 d . .
H5A H 0.493394 0.236942 0.740168 0.037 Uiso 1 1 calc R U
C6 C 0.38086(11) 0.37075(13) 0.56714(13) 0.0275(3) Uani 1 1 d . .
C7 C 0.35743(12) 0.25182(14) 0.54097(14) 0.0309(4) Uani 1 1 d . .
H7A H 0.382856 0.188554 0.588969 0.037 Uiso 1 1 calc R U
C8 C 0.29646(12) 0.22658(14) 0.44391(13) 0.0309(4) Uani 1 1 d . .
H8A H 0.280423 0.145288 0.425045 0.037 Uiso 1 1 calc R U
C9 C 0.25841(12) 0.31866(13) 0.37371(13) 0.0287(4) Uani 1 1 d . .
C10 C 0.28381(13) 0.43699(14) 0.40094(14) 0.0368(4) Uani 1 1 d . .
H10A H 0.258681 0.500397 0.352938 0.044 Uiso 1 1 calc R U
C11 C 0.34522(13) 0.46353(14) 0.49703(14) 0.0362(4) Uani 1 1 d . .
H11A H 0.362840 0.544653 0.514882 0.043 Uiso 1 1 calc R U
C12 C 0.18943(12) 0.29529(14) 0.27098(13) 0.0311(4) Uani 1 1 d . .
O12 O 0.15018(10) 0.37329(10) 0.21172(10) 0.0495(4) Uani 1 1 d . .
O13 O 0.17481(8) 0.17795(9) 0.25176(9) 0.0336(3) Uani 1 1 d . .
C14 C 0.10694(12) 0.14794(14) 0.15380(13) 0.0331(4) Uani 1 1 d . .
H14A H 0.140654 0.169522 0.082558 0.040 Uiso 1 1 calc R U
H14B H 0.040314 0.192504 0.156593 0.040 Uiso 1 1 calc R U
C15 C 0.08771(15) 0.01529(16) 0.15821(16) 0.0489(5) Uani 1 1 d . .
H15A H 0.044453 -0.009131 0.091398 0.073 Uiso 1 1 calc R U
H15B H 0.051604 -0.004365 0.227456 0.073 Uiso 1 1 calc R U
H15C H 0.154447 -0.027600 0.158654 0.073 Uiso 1 1 calc R U
C16 C 0.59483(12) 0.36310(15) 0.93374(13) 0.0324(4) Uani 1 1 d . .
H16A H 0.582225 0.277764 0.953208 0.039 Uiso 1 1 calc R U
H16B H 0.571280 0.413196 0.997266 0.039 Uiso 1 1 calc R U
C17 C 0.71235(11) 0.38215(13) 0.92222(12) 0.0275(4) Uani 1 1 d . .
H17A H 0.722952 0.466069 0.894166 0.033 Uiso 1 1 calc R U
C18 C 0.77262(13) 0.36931(15) 1.03634(13) 0.0347(4) Uani 1 1 d . .
H18A H 0.762236 0.287295 1.066796 0.042 Uiso 1 1 calc R U
H18B H 0.745466 0.427757 1.091225 0.042 Uiso 1 1 calc R U
C19 C 0.88885(13) 0.39159(16) 1.02338(15) 0.0401(4) Uani 1 1 d . .
H19A H 0.899577 0.475564 0.998216 0.048 Uiso 1 1 calc R U
H19B H 0.926504 0.380888 1.097985 0.048 Uiso 1 1 calc R U
C20 C 0.93308(13) 0.30552(16) 0.93746(15) 0.0409(4) Uani 1 1 d . .
H20A H 0.929587 0.222130 0.966790 0.049 Uiso 1 1 calc R U
H20B H 1.007253 0.325310 0.927132 0.049 Uiso 1 1 calc R U
C21 C 0.87283(12) 0.31342(15) 0.82339(14) 0.0364(4) Uani 1 1 d . .
H21A H 0.898969 0.251168 0.771612 0.044 Uiso 1 1 calc R U
H21B H 0.885062 0.393187 0.788874 0.044 Uiso 1 1 calc R U
C22 C 0.75637(12) 0.29565(14) 0.83575(13) 0.0303(4) Uani 1 1 d . .
H22A H 0.743373 0.211788 0.859896 0.036 Uiso 1 1 calc R U
H22B H 0.719559 0.308131 0.760927 0.036 Uiso 1 1 calc R U

loop_
_atom_site_aniso_label
_atom_site_aniso_U_11
_atom_site_aniso_U_22
_atom_site_aniso_U_33
_atom_site_aniso_U_23
_atom_site_aniso_U_13
_atom_site_aniso_U_12
N1 0.0288(7) 0.0233(7) 0.0352(7) -0.0026(6) 0.0011(6) 0.0007(6)
N2 0.0438(8) 0.0251(7) 0.0444(9) -0.0072(6) -0.0055(7) 0.0022(6)
N3 0.0416(8) 0.0317(8) 0.0390(8) -0.0064(6) -0.0034(7) 0.0027(6)
C4 0.0257(8) 0.0290(8) 0.0344(8) -0.0017(7) 0.0067(7) 0.0008(7)
C5 0.0317(8) 0.0256(8) 0.0362(9) 0.0010(7) 0.0019(7) 0.0016(7)
C6 0.0246(8) 0.0270(8) 0.0312(8) -0.0015(7) 0.0043(7) 0.0010(7)
C7 0.0316(9) 0.0244(8) 0.0365(9) 0.0016(7) 0.0012(7) 0.0040(7)
C8 0.0345(9) 0.0231(8) 0.0353(9) -0.0015(7) 0.0019(7) 0.0017(7)
C9 0.0301(8) 0.0281(8) 0.0283(8) 0.0003(7) 0.0065(7) 0.0012(7)
C10 0.0461(10) 0.0272(9) 0.0370(9) 0.0058(7) 0.0001(8) 0.0005(8)
C11 0.0439(10) 0.0233(8) 0.0414(10) 0.0006(7) 0.0000(8) -0.0035(7)
C12 0.0349(9) 0.0283(9) 0.0305(8) 0.0025(7) 0.0052(7) 0.0027(7)
O12 0.0682(9) 0.0329(7) 0.0458(8) 0.0075(6) -0.0163(7) 0.0024(6)
O13 0.0414(7) 0.0279(6) 0.0310(6) -0.0015(5) -0.0053(5) 0.0023(5)
C14 0.0344(9) 0.0376(9) 0.0270(8) -0.0002(7) -0.0021(7) 0.0001(7)
C15 0.0589(12) 0.0380(10) 0.0486(11) -0.0047(9) -0.0117(10) -0.0023(9)
C16 0.0343(9) 0.0338(9) 0.0293(8) -0.0024(7) 0.0054(7) 0.0001(7)
C17 0.0306(8) 0.0251(8) 0.0270(8) 0.0004(6) 0.0021(7) -0.0007(7)
C18 0.0434(10) 0.0329(9) 0.0277(8) -0.0020(7) 0.0010(7) 0.0011(8)
C19 0.0409(10) 0.0384(10) 0.0398(10) -0.0035(8) -0.0113(8) 0.0000(8)
C20 0.0331(9) 0.0370(10) 0.0521(11) -0.0021(9) -0.0035(8) 0.0010(8)
C21 0.0356(9) 0.0341(9) 0.0399(10) -0.0002(8) 0.0078(8) 0.0028(8)
C22 0.0332(9) 0.0302(8) 0.0275(8) -0.0030(7) 0.0017(7) 0.0001(7)

loop_
_atom_type_symbol
_atom_type_description
_atom_type_scat_dispersion_real
_atom_type_scat_dispersion_imag
_atom_type_scat_source
C C 0.0033 0.0016 'International Tables Vol C Tables 4.2.6.8 and 6.1.1.4'
H H 0.0000 0.0000 'International Tables Vol C Tables 4.2.6.8 and 6.1.1.4'
N N 0.0061 0.0033 'International Tables Vol C Tables 4.2.6.8 and 6.1.1.4'
O O 0.0106 0.0060 'International Tables Vol C Tables 4.2.6.8 and 6.1.1.4'

loop_
_geom_angle_atom_site_label_1
_geom_angle_atom_site_label_2
_geom_angle_atom_site_label_3
_geom_angle
N2 N1 C5 110.42(12)
N2 N1 C6 120.02(12)
C5 N1 C6 129.51(13)
N3 N2 N1 106.67(12)
N2 N3 C4 109.48(13)
C5 C4 N3 107.90(14)
C5 C4 C16 130.52(14)
N3 C4 C16 121.57(14)
N1 C5 C4 105.54(13)
C11 C6 C7 120.94(14)
C11 C6 N1 119.63(13)
C7 C6 N1 119.42(13)
C8 C7 C6 119.04(14)
C7 C8 C9 120.81(14)
C10 C9 C8 119.14(14)
C10 C9 C12 118.52(14)
C8 C9 C12 122.33(14)
C11 C10 C9 120.71(15)
C10 C11 C6 119.34(15)
O12 C12 O13 123.42(14)
O12 C12 C9 124.14(14)
O13 C12 C9 112.44(13)
C12 O13 C14 115.69(12)
O13 C14 C15 107.02(13)
C4 C16 C17 113.37(13)
C18 C17 C22 109.85(12)
C18 C17 C16 111.76(13)
C22 C17 C16 111.52(12)
C17 C18 C19 110.85(13)
C20 C19 C18 111.14(14)
C19 C20 C21 111.13(14)
C20 C21 C22 111.77(14)
C21 C22 C17 112.15(13)

loop_
_geom_bond_atom_site_label_1
_geom_bond_atom_site_label_2
_geom_bond_distance
N1 N2 1.3536(17)
N1 C5 1.3559(19)
N1 C6 1.4262(19)
N2 N3 1.3176(18)
N3 C4 1.368(2)
C4 C5 1.359(2)
C4 C16 1.493(2)
C6 C11 1.385(2)
C6 C7 1.386(2)
C7 C8 1.384(2)
C8 C9 1.389(2)
C9 C10 1.388(2)
C9 C12 1.489(2)
C10 C11 1.381(2)
C12 O12 1.2078(18)
C12 O13 1.3344(18)
O13 C14 1.4520(17)
C14 C15 1.495(2)
C16 C17 1.535(2)
C17 C18 1.526(2)
C17 C22 1.526(2)
C18 C19 1.527(2)
C19 C20 1.520(2)
C20 C21 1.521(2)
C21 C22 1.521(2)
